data_7720827
loop_
_publ_author_name
'Le-Hoang, Giau'
'Gu\'en\'ee, Laure'
'Piguet, Claude'

_publ_section_title
;
 Tailoring Exciplex Formation in Metal-Induced Supramolecular Organization
;
_journal_name_full 'Dalton Transactions'
_journal_paper_doi 10.1039/D6DT00490C
_journal_year 2026
_chemical_formula_moiety 'C49 H49 N5 O'
_chemical_formula_sum 'C49 H49 N5 O'
_chemical_formula_weight 723.93
_space_group_crystal_system monoclinic
_space_group_IT_number 14
_space_group_name_Hall '-P 2yn'
_space_group_name_H-M_alt 'P 1 21/n 1'
_atom_sites_solution_hydrogens geom
_atom_sites_solution_primary dual
_atom_sites_solution_secondary difmap
_audit_creation_date 2025-08-12
_audit_creation_method
;
Olex2 1.5
(compiled 2025.07.13 svn.rb7424aed for OlexSys, GUI svn.r7314)
;
_audit_update_record
;
2026-02-17 deposited with the CCDC.	2026-04-02 downloaded from the CCDC.
;
_cell_angle_alpha 90
_cell_angle_beta 94.1684(8)
_cell_angle_gamma 90
_cell_formula_units_Z 8
_cell_length_a 19.71021(19)
_cell_length_b 17.83878(16)
_cell_length_c 22.5695(2)
_cell_measurement_reflns_used 27094
_cell_measurement_temperature 120.00(10)
_cell_measurement_theta_max 73.7610
_cell_measurement_theta_min 2.8840
_cell_volume 7914.58(13)
_computing_cell_refinement 'CrysAlisPro 1.171.43.90 (Rigaku OD, 2023)'
_computing_data_collection 'CrysAlisPro system (CCD 43.143a 64-bit (release 25-10-2024))'
_computing_data_reduction 'CrysAlisPro 1.171.43.90 (Rigaku OD, 2023)'
_computing_molecular_graphics 'Olex2 1.5 (Dolomanov et al., 2009)'
_computing_publication_material 'Olex2 1.5 (Dolomanov et al., 2009)'
_computing_structure_refinement 'SHELXL 2018/3 (Sheldrick, 2015)'
_computing_structure_solution 'SHELXT 2018/3 (Sheldrick, 2015)'
_diffrn_ambient_environment N~2~
_diffrn_ambient_temperature 120.00(10)
_diffrn_detector 'Hybrid Pixel Array Detector'
_diffrn_detector_area_resol_mean 10.0000
_diffrn_detector_type 'HyPix-Arc 150'
_diffrn_measured_fraction_theta_full 0.999
_diffrn_measured_fraction_theta_max 0.987
_diffrn_measurement_details
;
List of Runs (angles in degrees, time in seconds):

  # Type    Start    End  Width  t~exp~   \w     \q     \k     \f   Frames
#--------------------------------------------------------------------------
  1  \w    -90.00 -24.00   0.50    3.00    --  -57.24 -15.00 -90.00  132
  2  \w    -86.00 -38.00   0.50    3.00    --  -57.24 125.00-180.00   96
  3  \w    -90.00 -30.00   0.50    3.00    --  -57.24 -15.00-150.00  120
  4  \w    -73.00 -35.00   0.50    3.00    --  -57.24 125.00   0.00   76
  5  \w     38.00  65.00   0.50    3.00    --   60.05 -94.00 -30.00   54
  6  \w     75.00 107.00   0.50    3.00    --   60.05  15.00 120.00   64
  7  \w     20.00  45.00   0.50    3.00    --   60.05 -94.00  30.00   50
  8  \w     35.00  74.00   0.50    3.00    --   60.05-125.00 -60.00   78
  9  \w     35.00  68.00   0.50    3.00    --   60.05 -94.00 120.00   66
 10  \w     48.00 100.00   0.50    3.00    --   60.05  15.00 -90.00  104
 11  \w     31.00  62.00   0.50    3.00    --   60.05  15.00 120.00   62
 12  \w     49.00  84.00   0.50    3.00    --   74.47 -94.00-120.00   70
 13  \w     40.00  65.00   0.50    3.00    --   79.86 -94.00-150.00   50
 14  \w     47.00  76.00   0.50    3.00    --   79.86  15.00-120.00   58
 15  \w     41.00  81.00   0.50    3.00    --   79.86-125.00 120.00   80
 16  \w     46.00  80.00   0.50    3.00    --   79.86-125.00 150.00   68
 17  \w     41.00  85.00   0.50    3.00    --   79.86 -94.00 -30.00   88
 18  \w     47.00 126.00   0.50    3.00    --   79.86  15.00 -90.00  158
 19  \w     55.00  88.00   0.50    3.00    --   79.86 -94.00 -60.00   66
 20  \w     50.00 109.00   0.50    3.00    --   79.86  15.00   0.00  118
 21  \w     40.00  65.00   0.50    3.00    --   79.86 -94.00  60.00   50
 22  \w     40.00  89.00   0.50    3.00    --   79.86 -94.00 150.00   98
 23  \w     58.00  88.00   0.50    3.00    --   79.86 -94.00  30.00   60
 24  \w     45.00  88.00   0.50    3.00    --   79.86 -94.00   0.00   86
 25  \w     47.00  79.00   0.50    3.00    --   79.86  15.00-180.00   64
 26  \w     90.00 115.00   0.50    3.00    --   79.86  15.00-180.00   50
 27  \w     40.00  87.00   0.50    3.00    --   79.86 -94.00-180.00   94
 28  \w     79.00 104.00   0.50    3.00    --   79.86  15.00-120.00   50
 29  \w     55.00 118.00   0.50    3.00    --   79.86  15.00  90.00  126
;
_diffrn_measurement_device 'four-circle diffractometer'
_diffrn_measurement_device_type 'XtaLAB Synergy, Dualflex, HyPix-Arc 150'
_diffrn_measurement_method '\w scans'
_diffrn_orient_matrix_type 'CrysAlisPro convention (1999,Acta A55,543-557)'
_diffrn_orient_matrix_UB_11 -0.0032260000
_diffrn_orient_matrix_UB_12 -0.0564315000
_diffrn_orient_matrix_UB_13 0.0513341000
_diffrn_orient_matrix_UB_21 0.0754035000
_diffrn_orient_matrix_UB_22 -0.0198226000
_diffrn_orient_matrix_UB_23 -0.0051663000
_diffrn_orient_matrix_UB_31 0.0210069000
_diffrn_orient_matrix_UB_32 0.0623356000
_diffrn_orient_matrix_UB_33 0.0449673000
_diffrn_radiation_monochromator mirror
_diffrn_radiation_probe x-ray
_diffrn_radiation_type 'Cu K\a'
_diffrn_radiation_wavelength 1.54184
_diffrn_reflns_av_R_equivalents 0.0254
_diffrn_reflns_av_unetI/netI 0.0244
_diffrn_reflns_Laue_measured_fraction_full 0.999
_diffrn_reflns_Laue_measured_fraction_max 0.987
_diffrn_reflns_limit_h_max 24
_diffrn_reflns_limit_h_min -24
_diffrn_reflns_limit_k_max 22
_diffrn_reflns_limit_k_min -20
_diffrn_reflns_limit_l_max 28
_diffrn_reflns_limit_l_min -26
_diffrn_reflns_number 76881
_diffrn_reflns_point_group_measured_fraction_full 0.999
_diffrn_reflns_point_group_measured_fraction_max 0.987
_diffrn_reflns_theta_full 67.684
_diffrn_reflns_theta_max 74.289
_diffrn_reflns_theta_min 2.875
_diffrn_source 'micro-focus sealed X-ray tube'
_diffrn_source_type 'PhotonJet (Cu) X-ray Source'
_exptl_absorpt_coefficient_mu 0.567
_exptl_absorpt_correction_T_max 0.983
_exptl_absorpt_correction_T_min 0.911
_exptl_absorpt_correction_type analytical
_exptl_absorpt_process_details
;
CrysAlisPro 1.171.43.90 (Rigaku Oxford Diffraction, 2023)
Analytical numeric absorption correction using a multifaceted crystal
model based on expressions derived by R.C. Clark & J.S. Reid.
(Clark, R. C. & Reid, J. S. (1995). Acta Cryst. A51, 887-897)
Empirical absorption correction using spherical harmonics,
implemented in SCALE3 ABSPACK scaling algorithm.
;
_exptl_crystal_colour colourless
_exptl_crystal_colour_primary colourless
_exptl_crystal_density_diffrn 1.215
_exptl_crystal_description plate
_exptl_crystal_F_000 3088
_exptl_crystal_size_max 0.21
_exptl_crystal_size_mid 0.1
_exptl_crystal_size_min 0.04
_refine_diff_density_max 0.457
_refine_diff_density_min -0.224
_refine_diff_density_rms 0.040
_refine_ls_extinction_method none
_refine_ls_goodness_of_fit_ref 1.047
_refine_ls_hydrogen_treatment constr
_refine_ls_matrix_type full
_refine_ls_number_parameters 999
_refine_ls_number_reflns 15921
_refine_ls_number_restraints 0
_refine_ls_restrained_S_all 1.047
_refine_ls_R_factor_all 0.0584
_refine_ls_R_factor_gt 0.0466
_refine_ls_shift/su_max 0.000
_refine_ls_shift/su_mean 0.000
_refine_ls_structure_factor_coef Fsqd
_refine_ls_weighting_details 'w=1/[\s^2^(Fo^2^)+(0.0772P)^2^+1.8860P] where P=(Fo^2^+2Fc^2^)/3'
_refine_ls_weighting_scheme calc
_refine_ls_wR_factor_gt 0.1294
_refine_ls_wR_factor_ref 0.1379
_reflns_Friedel_coverage 0.000
_reflns_number_gt 12857
_reflns_number_total 15921
_reflns_threshold_expression 'I > 2\s(I)'
_cod_data_source_file d6dt00490c2.cif
_cod_data_source_block L2
_cod_database_code 7720827
_shelx_shelxl_version_number 2018/3
_chemical_oxdiff_formula 'C49 H49 N5 O1 '
_shelx_space_group_comment
;
The symmetry employed for this shelxl refinement is uniquely defined
by the following loop, which should always be used as a source of
symmetry information in preference to the above space-group names.
They are only intended as comments.
;
_shelx_estimated_absorpt_t_max 0.978
_shelx_estimated_absorpt_t_min 0.890
_olex2_refinement_description
;
1. Fixed Uiso
 At 1.2 times of:
  All C(H) groups, All C(H,H) groups
 At 1.5 times of:
  All C(H,H,H) groups
2.a Ternary CH refined with riding coordinates:
 C10(H10), C27(H27), C10B(H10B), C27B(H27B)
2.b Secondary CH2 refined with riding coordinates:
 C8(H8A,H8B), C9(H9A,H9B), C25(H25A,H25B), C26(H26A,H26B), C30(H30A,H30B),
 C31(H31A,H31B), C32(H32A,H32B), C33(H33A,H33B), C8B(H8BA,H8BB), C9B(H9BA,H9BB),
  C25B(H25C,H25D), C26B(H26C,H26D), C30B(H30C,H30D), C31B(H31C,H31D), C32B(H32C,
 H32D), C33B(H33C,H33D)
2.c Aromatic/amide H refined with riding coordinates:
 C2(H2), C3(H3), C4(H4), C5(H5), C14(H14), C16(H16), C20(H20), C21(H21),
 C22(H22), C23(H23), C35(H35), C36(H36), C38(H38), C39(H39), C41(H41), C42(H42),
  C43(H43), C45(H45), C46(H46), C2B(H2B), C3B(H3B), C4B(H4B), C5B(H5B),
 C14B(H14B), C16B(H16B), C20B(H20B), C21B(H21B), C22B(H22B), C23B(H23B),
 C35B(H35B), C36B(H36B), C38B(H38B), C39B(H39B), C41B(H41B), C42B(H42B),
 C43B(H43B), C45B(H45B), C46B(H46B)
2.d Idealised Me refined as rotating group:
 C11(H11A,H11B,H11C), C12(H12A,H12B,H12C), C28(H28A,H28B,H28C), C29(H29A,H29B,
 H29C), C11B(H11D,H11E,H11F), C12B(H12D,H12E,H12F), C28B(H28D,H28E,H28F),
 C29B(H29D,H29E,H29F)
;
_olex2_submission_special_instructions 'No special instructions were received'
_oxdiff_exptl_absorpt_empirical_details
;
Empirical correction (ABSPACK) includes:
- Absorption correction using spherical harmonics
- Frame scaling
;
_oxdiff_exptl_absorpt_empirical_full_max 1.220
_oxdiff_exptl_absorpt_empirical_full_min 0.698

loop_
_space_group_symop_operation_xyz
'x, y, z'
'-x+1/2, y+1/2, -z+1/2'
'-x, -y, -z'
'x-1/2, -y-1/2, z-1/2'

loop_
_atom_site_label
_atom_site_type_symbol
_atom_site_fract_x
_atom_site_fract_y
_atom_site_fract_z
_atom_site_U_iso_or_equiv
_atom_site_adp_type
_atom_site_occupancy
_atom_site_site_symmetry_order
_atom_site_calc_flag
_atom_site_refinement_flags_posn
_atom_site_refinement_flags_adp
_atom_site_refinement_flags_occupancy
_atom_site_disorder_assembly
_atom_site_disorder_group
O1 O 0.14998(5) 0.47285(5) 0.50966(4) 0.0305(2) Uani 1 1 d . . . . .
N1 N -0.03911(6) 0.52375(6) 0.36418(5) 0.0289(3) Uani 1 1 d . . . . .
N2 N -0.07780(6) 0.64174(6) 0.37342(5) 0.0269(2) Uani 1 1 d . . . . .
N3 N 0.01118(6) 0.64856(6) 0.48764(5) 0.0262(2) Uani 1 1 d . . . . .
N4 N 0.11537(6) 0.72520(7) 0.61085(5) 0.0304(3) Uani 1 1 d . . . . .
N5 N 0.00441(6) 0.75327(6) 0.59150(5) 0.0279(2) Uani 1 1 d . . . . .
C1 C -0.08754(7) 0.53833(8) 0.31844(6) 0.0297(3) Uani 1 1 d . . . . .
C2 C -0.11294(8) 0.49186(9) 0.27199(7) 0.0373(3) Uani 1 1 d . . . . .
H2 H -0.097509 0.441696 0.268596 0.045 Uiso 1 1 calc R U . . .
C3 C -0.16109(8) 0.52160(10) 0.23145(7) 0.0415(4) Uani 1 1 d . . . . .
H3 H -0.178640 0.491442 0.199202 0.050 Uiso 1 1 calc R U . . .
C4 C -0.18495(8) 0.59521(10) 0.23644(7) 0.0402(4) Uani 1 1 d . . . . .
H4 H -0.218650 0.613369 0.207762 0.048 Uiso 1 1 calc R U . . .
C5 C -0.16073(8) 0.64216(9) 0.28205(7) 0.0351(3) Uani 1 1 d . . . . .
H5 H -0.176655 0.692146 0.285331 0.042 Uiso 1 1 calc R U . . .
C6 C -0.11175(7) 0.61208(8) 0.32284(6) 0.0289(3) Uani 1 1 d . . . . .
C7 C -0.03440(7) 0.58652(7) 0.39570(6) 0.0265(3) Uani 1 1 d . . . . .
C8 C -0.08145(7) 0.72109(7) 0.38967(6) 0.0291(3) Uani 1 1 d . . . . .
H8A H -0.069085 0.726917 0.432724 0.035 Uiso 1 1 calc R U . . .
H8B H -0.128618 0.739383 0.381443 0.035 Uiso 1 1 calc R U . . .
C9 C -0.03345(8) 0.76758(8) 0.35470(7) 0.0340(3) Uani 1 1 d . . . . .
H9A H 0.013439 0.748428 0.362873 0.041 Uiso 1 1 calc R U . . .
H9B H -0.045960 0.760912 0.311742 0.041 Uiso 1 1 calc R U . . .
C10 C -0.03439(8) 0.85076(9) 0.36923(8) 0.0419(4) Uani 1 1 d . . . . .
H10 H -0.082446 0.868650 0.362847 0.050 Uiso 1 1 calc R U . . .
C11 C 0.00810(11) 0.89391(11) 0.32692(9) 0.0594(5) Uani 1 1 d . . . . .
H11A H 0.055368 0.876576 0.331677 0.089 Uiso 1 1 calc R U . . .
H11B H 0.006333 0.947574 0.335960 0.089 Uiso 1 1 calc R U . . .
H11C H -0.010059 0.885320 0.285901 0.089 Uiso 1 1 calc R U . . .
C12 C -0.01024(12) 0.86670(11) 0.43308(9) 0.0591(5) Uani 1 1 d . . . . .
H12A H -0.041549 0.843611 0.459533 0.089 Uiso 1 1 calc R U . . .
H12B H -0.008968 0.920997 0.439664 0.089 Uiso 1 1 calc R U . . .
H12C H 0.035439 0.845820 0.441440 0.089 Uiso 1 1 calc R U . . .
C13 C 0.01416(7) 0.59091(7) 0.44903(6) 0.0250(3) Uani 1 1 d . . . . .
C14 C 0.06059(7) 0.53282(7) 0.45618(6) 0.0269(3) Uani 1 1 d . . . . .
H14 H 0.060485 0.493531 0.427755 0.032 Uiso 1 1 calc R U . . .
C15 C 0.10717(7) 0.53250(7) 0.50511(6) 0.0269(3) Uani 1 1 d . . . . .
C16 C 0.10645(7) 0.59131(7) 0.54519(6) 0.0273(3) Uani 1 1 d . . . . .
H16 H 0.138282 0.593515 0.578831 0.033 Uiso 1 1 calc R U . . .
C17 C 0.05743(7) 0.64727(7) 0.53458(6) 0.0259(3) Uani 1 1 d . . . . .
C18 C 0.05862(7) 0.70886(7) 0.57859(6) 0.0265(3) Uani 1 1 d . . . . .
C19 C 0.09797(7) 0.78319(8) 0.64743(6) 0.0292(3) Uani 1 1 d . . . . .
C20 C 0.13829(8) 0.82111(8) 0.69124(7) 0.0359(3) Uani 1 1 d . . . . .
H20 H 0.185123 0.809356 0.698838 0.043 Uiso 1 1 calc R U . . .
C21 C 0.10776(9) 0.87642(9) 0.72325(7) 0.0384(4) Uani 1 1 d . . . . .
H21 H 0.134016 0.902861 0.753405 0.046 Uiso 1 1 calc R U . . .
C22 C 0.03869(9) 0.89393(9) 0.71179(7) 0.0393(4) Uani 1 1 d . . . . .
H22 H 0.019161 0.931942 0.734637 0.047 Uiso 1 1 calc R U . . .
C23 C -0.00184(8) 0.85754(8) 0.66824(7) 0.0359(3) Uani 1 1 d . . . . .
H23 H -0.048452 0.870116 0.660332 0.043 Uiso 1 1 calc R U . . .
C24 C 0.02900(7) 0.80139(8) 0.63642(6) 0.0291(3) Uani 1 1 d . . . . .
C25 C -0.06814(7) 0.74332(8) 0.57241(7) 0.0328(3) Uani 1 1 d . . . . .
H25A H -0.073469 0.740737 0.528500 0.039 Uiso 1 1 calc R U . . .
H25B H -0.093974 0.787374 0.585095 0.039 Uiso 1 1 calc R U . . .
C26 C -0.09757(8) 0.67282(9) 0.59811(7) 0.0371(3) Uani 1 1 d . . . . .
H26A H -0.070363 0.629403 0.586237 0.045 Uiso 1 1 calc R U . . .
H26B H -0.144436 0.665998 0.580004 0.045 Uiso 1 1 calc R U . . .
C27 C -0.09989(9) 0.67162(9) 0.66533(7) 0.0409(4) Uani 1 1 d . . . . .
H27 H -0.054867 0.688952 0.683601 0.049 Uiso 1 1 calc R U . . .
C28 C -0.11282(11) 0.59191(10) 0.68727(9) 0.0537(5) Uani 1 1 d . . . . .
H28A H -0.156882 0.574138 0.669805 0.081 Uiso 1 1 calc R U . . .
H28B H -0.113112 0.592062 0.730667 0.081 Uiso 1 1 calc R U . . .
H28C H -0.076711 0.558563 0.675345 0.081 Uiso 1 1 calc R U . . .
C29 C -0.15509(12) 0.72434(10) 0.68535(9) 0.0609(6) Uani 1 1 d . . . . .
H29A H -0.145418 0.775691 0.673035 0.091 Uiso 1 1 calc R U . . .
H29B H -0.155703 0.722380 0.728704 0.091 Uiso 1 1 calc R U . . .
H29C H -0.199490 0.708701 0.667134 0.091 Uiso 1 1 calc R U . . .
C30 C 0.19992(7) 0.46951(8) 0.55950(6) 0.0286(3) Uani 1 1 d . . . . .
H30A H 0.177583 0.473603 0.597262 0.034 Uiso 1 1 calc R U . . .
H30B H 0.232944 0.511085 0.557514 0.034 Uiso 1 1 calc R U . . .
C31 C 0.23575(7) 0.39456(7) 0.55599(6) 0.0284(3) Uani 1 1 d . . . . .
H31A H 0.256507 0.390644 0.517466 0.034 Uiso 1 1 calc R U . . .
H31B H 0.202084 0.353618 0.557985 0.034 Uiso 1 1 calc R U . . .
C32 C 0.29084(7) 0.38556(8) 0.60648(6) 0.0303(3) Uani 1 1 d . . . . .
H32A H 0.268908 0.384256 0.644560 0.036 Uiso 1 1 calc R U . . .
H32B H 0.320787 0.430151 0.607203 0.036 Uiso 1 1 calc R U . . .
C33 C 0.33502(7) 0.31497(8) 0.60227(7) 0.0316(3) Uani 1 1 d . . . . .
H33A H 0.354312 0.314344 0.562980 0.038 Uiso 1 1 calc R U . . .
H33B H 0.373469 0.317976 0.632944 0.038 Uiso 1 1 calc R U . . .
C34 C 0.29741(7) 0.24223(8) 0.61024(6) 0.0289(3) Uani 1 1 d . . . . .
C35 C 0.29005(8) 0.21687(8) 0.66792(6) 0.0324(3) Uani 1 1 d . . . . .
H35 H 0.309444 0.245459 0.700387 0.039 Uiso 1 1 calc R U . . .
C36 C 0.25543(8) 0.15146(8) 0.67952(7) 0.0335(3) Uani 1 1 d . . . . .
H36 H 0.251783 0.136049 0.719452 0.040 Uiso 1 1 calc R U . . .
C37 C 0.22591(7) 0.10803(8) 0.63315(6) 0.0291(3) Uani 1 1 d . . . . .
C38 C 0.18976(8) 0.03972(8) 0.64308(7) 0.0333(3) Uani 1 1 d . . . . .
H38 H 0.186281 0.022833 0.682665 0.040 Uiso 1 1 calc R U . . .
C39 C 0.16071(8) -0.00099(8) 0.59790(7) 0.0356(3) Uani 1 1 d . . . . .
H39 H 0.136907 -0.045643 0.606195 0.043 Uiso 1 1 calc R U . . .
C40 C 0.16513(7) 0.02205(8) 0.53725(7) 0.0329(3) Uani 1 1 d . . . . .
C41 C 0.13515(8) -0.01883(9) 0.48970(8) 0.0409(4) Uani 1 1 d . . . . .
H41 H 0.110273 -0.063020 0.497213 0.049 Uiso 1 1 calc R U . . .
C42 C 0.14104(9) 0.00395(10) 0.43174(8) 0.0435(4) Uani 1 1 d . . . . .
H42 H 0.119892 -0.024349 0.399864 0.052 Uiso 1 1 calc R U . . .
C43 C 0.17773(8) 0.06798(9) 0.41992(7) 0.0398(4) Uani 1 1 d . . . . .
H43 H 0.181951 0.082692 0.379899 0.048 Uiso 1 1 calc R U . . .
C44 C 0.20855(8) 0.11112(8) 0.46604(6) 0.0328(3) Uani 1 1 d . . . . .
C45 C 0.24814(8) 0.17664(9) 0.45562(7) 0.0346(3) Uani 1 1 d . . . . .
H45 H 0.254698 0.190959 0.415896 0.041 Uiso 1 1 calc R U . . .
C46 C 0.27634(7) 0.21850(8) 0.50075(6) 0.0319(3) Uani 1 1 d . . . . .
H46 H 0.301669 0.261907 0.491966 0.038 Uiso 1 1 calc R U . . .
C47 C 0.26898(7) 0.19894(8) 0.56221(6) 0.0272(3) Uani 1 1 d . . . . .
C48 C 0.23229(7) 0.13209(8) 0.57368(6) 0.0273(3) Uani 1 1 d . . . . .
C49 C 0.20186(7) 0.08858(8) 0.52573(6) 0.0290(3) Uani 1 1 d . . . . .
O1B O 0.32601(5) 0.52613(5) 0.47175(4) 0.0318(2) Uani 1 1 d . . . . .
N1B N 0.51728(6) 0.48168(6) 0.61993(5) 0.0289(3) Uani 1 1 d . . . . .
N2B N 0.56072(6) 0.36643(6) 0.60700(5) 0.0274(2) Uani 1 1 d . . . . .
N3B N 0.47064(6) 0.35744(6) 0.49605(5) 0.0264(2) Uani 1 1 d . . . . .
N4B N 0.37224(6) 0.26331(7) 0.37998(5) 0.0293(3) Uani 1 1 d . . . . .
N5B N 0.48648(6) 0.25650(7) 0.39429(5) 0.0290(3) Uani 1 1 d . . . . .
C1B C 0.56772(7) 0.46797(8) 0.66418(6) 0.0288(3) Uani 1 1 d . . . . .
C2B C 0.59357(8) 0.51419(9) 0.71055(7) 0.0350(3) Uani 1 1 d . . . . .
H2B H 0.576473 0.563463 0.715253 0.042 Uiso 1 1 calc R U . . .
C3B C 0.64467(8) 0.48591(9) 0.74923(7) 0.0378(3) Uani 1 1 d . . . . .
H3B H 0.662738 0.516066 0.781296 0.045 Uiso 1 1 calc R U . . .
C4B C 0.67047(8) 0.41337(9) 0.74205(7) 0.0375(3) Uani 1 1 d . . . . .
H4B H 0.705551 0.395651 0.769609 0.045 Uiso 1 1 calc R U . . .
C5B C 0.64645(8) 0.36679(9) 0.69611(6) 0.0332(3) Uani 1 1 d . . . . .
H5B H 0.664213 0.317831 0.691311 0.040 Uiso 1 1 calc R U . . .
C6B C 0.59470(7) 0.39579(8) 0.65729(6) 0.0279(3) Uani 1 1 d . . . . .
C7B C 0.51446(7) 0.42038(8) 0.58692(6) 0.0263(3) Uani 1 1 d . . . . .
C8B C 0.56839(8) 0.28832(8) 0.58825(7) 0.0332(3) Uani 1 1 d . . . . .
H8BA H 0.616172 0.272250 0.596787 0.040 Uiso 1 1 calc R U . . .
H8BB H 0.557202 0.284200 0.544895 0.040 Uiso 1 1 calc R U . . .
C9B C 0.52111(9) 0.23707(9) 0.62123(9) 0.0475(4) Uani 1 1 d . . . . .
H9BA H 0.531434 0.243007 0.664562 0.057 Uiso 1 1 calc R U . . .
H9BB H 0.473391 0.252863 0.611790 0.057 Uiso 1 1 calc R U . . .
C10B C 0.52835(10) 0.15515(10) 0.60491(11) 0.0615(6) Uani 1 1 d . . . . .
H10B H 0.577392 0.141124 0.611999 0.074 Uiso 1 1 calc R U . . .
C11B C 0.48738(14) 0.10771(13) 0.64654(16) 0.1015(11) Uani 1 1 d . . . . .
H11D H 0.502335 0.119093 0.687917 0.152 Uiso 1 1 calc R U . . .
H11E H 0.494782 0.054390 0.638763 0.152 Uiso 1 1 calc R U . . .
H11F H 0.438877 0.119380 0.639472 0.152 Uiso 1 1 calc R U . . .
C12B C 0.50693(13) 0.14028(12) 0.54032(13) 0.0881(9) Uani 1 1 d . . . . .
H12D H 0.460168 0.157806 0.531461 0.132 Uiso 1 1 calc R U . . .
H12E H 0.509327 0.086350 0.532446 0.132 Uiso 1 1 calc R U . . .
H12F H 0.537399 0.167028 0.515159 0.132 Uiso 1 1 calc R U . . .
C13B C 0.46596(7) 0.41540(7) 0.53395(6) 0.0257(3) Uani 1 1 d . . . . .
C14B C 0.41795(7) 0.47198(8) 0.52591(6) 0.0276(3) Uani 1 1 d . . . . .
H14B H 0.417437 0.512524 0.553164 0.033 Uiso 1 1 calc R U . . .
C15B C 0.37065(7) 0.46831(7) 0.47733(6) 0.0271(3) Uani 1 1 d . . . . .
C16B C 0.37248(7) 0.40795(7) 0.43851(6) 0.0269(3) Uani 1 1 d . . . . .
H16B H 0.339746 0.402813 0.405736 0.032 Uiso 1 1 calc R U . . .
C17B C 0.42410(7) 0.35524(7) 0.44945(6) 0.0255(3) Uani 1 1 d . . . . .
C18B C 0.42728(7) 0.29193(8) 0.40762(6) 0.0267(3) Uani 1 1 d . . . . .
C19B C 0.39587(7) 0.20577(8) 0.34572(6) 0.0296(3) Uani 1 1 d . . . . .
C20B C 0.35974(9) 0.15609(9) 0.30734(7) 0.0367(3) Uani 1 1 d . . . . .
H20B H 0.311500 0.157758 0.302150 0.044 Uiso 1 1 calc R U . . .
C21B C 0.39652(10) 0.10453(9) 0.27722(7) 0.0418(4) Uani 1 1 d . . . . .
H21B H 0.373071 0.070607 0.250517 0.050 Uiso 1 1 calc R U . . .
C22B C 0.46743(10) 0.10105(9) 0.28507(7) 0.0436(4) Uani 1 1 d . . . . .
H22B H 0.491028 0.064842 0.263546 0.052 Uiso 1 1 calc R U . . .
C23B C 0.50404(9) 0.14898(9) 0.32336(7) 0.0400(4) Uani 1 1 d . . . . .
H23B H 0.552231 0.146479 0.328810 0.048 Uiso 1 1 calc R U . . .
C24B C 0.46690(7) 0.20115(8) 0.35359(6) 0.0303(3) Uani 1 1 d . . . . .
C25B C 0.55649(7) 0.28453(9) 0.40293(7) 0.0327(3) Uani 1 1 d . . . . .
H25C H 0.588672 0.241945 0.402654 0.039 Uiso 1 1 calc R U . . .
H25D H 0.563098 0.309683 0.442028 0.039 Uiso 1 1 calc R U . . .
C26B C 0.57133(7) 0.34000(8) 0.35364(7) 0.0333(3) Uani 1 1 d . . . . .
H26C H 0.561082 0.315291 0.314744 0.040 Uiso 1 1 calc R U . . .
H26D H 0.540206 0.383333 0.355680 0.040 Uiso 1 1 calc R U . . .
C27B C 0.64415(8) 0.36897(9) 0.35642(7) 0.0366(3) Uani 1 1 d . . . . .
H27B H 0.656612 0.387221 0.397669 0.044 Uiso 1 1 calc R U . . .
C28B C 0.64843(10) 0.43462(10) 0.31388(8) 0.0481(4) Uani 1 1 d . . . . .
H28D H 0.617851 0.474644 0.325195 0.072 Uiso 1 1 calc R U . . .
H28E H 0.634960 0.418032 0.273332 0.072 Uiso 1 1 calc R U . . .
H28F H 0.695223 0.453503 0.315716 0.072 Uiso 1 1 calc R U . . .
C29B C 0.69397(9) 0.30720(11) 0.34194(9) 0.0514(5) Uani 1 1 d . . . . .
H29D H 0.740302 0.327466 0.344310 0.077 Uiso 1 1 calc R U . . .
H29E H 0.682231 0.288381 0.301699 0.077 Uiso 1 1 calc R U . . .
H29F H 0.691349 0.266119 0.370506 0.077 Uiso 1 1 calc R U . . .
C30B C 0.27649(7) 0.52758(8) 0.42148(6) 0.0292(3) Uani 1 1 d . . . . .
H30C H 0.243225 0.486368 0.424212 0.035 Uiso 1 1 calc R U . . .
H30D H 0.299065 0.522080 0.383937 0.035 Uiso 1 1 calc R U . . .
C31B C 0.24142(7) 0.60293(8) 0.42371(7) 0.0306(3) Uani 1 1 d . . . . .
H31C H 0.275821 0.643260 0.422687 0.037 Uiso 1 1 calc R U . . .
H31D H 0.219336 0.607311 0.461574 0.037 Uiso 1 1 calc R U . . .
C32B C 0.18822(7) 0.61331(8) 0.37214(7) 0.0318(3) Uani 1 1 d . . . . .
H32C H 0.156817 0.569930 0.370953 0.038 Uiso 1 1 calc R U . . .
H32D H 0.211303 0.613338 0.334617 0.038 Uiso 1 1 calc R U . . .
C33B C 0.14629(7) 0.68566(8) 0.37524(7) 0.0332(3) Uani 1 1 d . . . . .
H33C H 0.109809 0.685138 0.342686 0.040 Uiso 1 1 calc R U . . .
H33D H 0.124292 0.686445 0.413292 0.040 Uiso 1 1 calc R U . . .
C34B C 0.18765(7) 0.75642(8) 0.37051(7) 0.0309(3) Uani 1 1 d . . . . .
C35B C 0.19845(8) 0.78357(8) 0.31389(7) 0.0348(3) Uani 1 1 d . . . . .
H35B H 0.178682 0.757604 0.280166 0.042 Uiso 1 1 calc R U . . .
C36B C 0.23701(8) 0.84706(8) 0.30524(7) 0.0350(3) Uani 1 1 d . . . . .
H36B H 0.242641 0.864072 0.266018 0.042 Uiso 1 1 calc R U . . .
C37B C 0.26765(8) 0.88628(8) 0.35356(6) 0.0314(3) Uani 1 1 d . . . . .
C38B C 0.30760(8) 0.95285(9) 0.34665(7) 0.0365(3) Uani 1 1 d . . . . .
H38B H 0.313119 0.971360 0.307830 0.044 Uiso 1 1 calc R U . . .
C39B C 0.33737(8) 0.98958(9) 0.39378(8) 0.0404(4) Uani 1 1 d . . . . .
H39B H 0.363405 1.033319 0.387527 0.048 Uiso 1 1 calc R U . . .
C40B C 0.33044(8) 0.96383(9) 0.45323(7) 0.0371(3) Uani 1 1 d . . . . .
C41B C 0.36140(9) 1.00056(10) 0.50288(8) 0.0472(4) Uani 1 1 d . . . . .
H41B H 0.388066 1.044069 0.497532 0.057 Uiso 1 1 calc R U . . .
C42B C 0.35366(10) 0.97428(11) 0.55962(8) 0.0512(5) Uani 1 1 d . . . . .
H42B H 0.375888 0.999129 0.592836 0.061 Uiso 1 1 calc R U . . .
C43B C 0.31366(9) 0.91191(10) 0.56834(8) 0.0460(4) Uani 1 1 d . . . . .
H43B H 0.308475 0.894853 0.607628 0.055 Uiso 1 1 calc R U . . .
C44B C 0.28084(8) 0.87366(9) 0.52044(7) 0.0368(3) Uani 1 1 d . . . . .
C45B C 0.23643(8) 0.81168(9) 0.52783(7) 0.0394(4) Uani 1 1 d . . . . .
H45B H 0.227811 0.796220 0.566860 0.047 Uiso 1 1 calc R U . . .
C46B C 0.20633(8) 0.77438(9) 0.48093(7) 0.0349(3) Uani 1 1 d . . . . .
H46B H 0.177406 0.733160 0.487803 0.042 Uiso 1 1 calc R U . . .
C47B C 0.21706(7) 0.79568(8) 0.42046(6) 0.0296(3) Uani 1 1 d . . . . .
C48B C 0.25829(7) 0.85999(8) 0.41195(6) 0.0291(3) Uani 1 1 d . . . . .
C49B C 0.28999(7) 0.89892(8) 0.46175(7) 0.0323(3) Uani 1 1 d . . . . .

loop_
_atom_site_aniso_label
_atom_site_aniso_U_11
_atom_site_aniso_U_22
_atom_site_aniso_U_33
_atom_site_aniso_U_23
_atom_site_aniso_U_13
_atom_site_aniso_U_12
O1 0.0339(5) 0.0244(5) 0.0326(5) -0.0025(4) -0.0005(4) 0.0060(4)
N1 0.0332(6) 0.0251(6) 0.0285(6) -0.0020(5) 0.0033(5) -0.0017(5)
N2 0.0292(6) 0.0239(6) 0.0275(6) -0.0009(5) 0.0026(5) -0.0003(5)
N3 0.0285(6) 0.0240(6) 0.0265(6) -0.0017(4) 0.0033(5) -0.0008(5)
N4 0.0325(6) 0.0280(6) 0.0303(6) -0.0031(5) -0.0002(5) 0.0024(5)
N5 0.0292(6) 0.0250(6) 0.0296(6) -0.0048(5) 0.0019(5) 0.0018(5)
C1 0.0305(7) 0.0305(7) 0.0282(7) -0.0017(6) 0.0031(6) -0.0023(6)
C2 0.0398(8) 0.0350(8) 0.0372(8) -0.0074(7) 0.0033(7) -0.0052(7)
C3 0.0384(8) 0.0493(10) 0.0358(8) -0.0087(7) -0.0039(7) -0.0076(7)
C4 0.0338(8) 0.0520(10) 0.0337(8) -0.0016(7) -0.0043(6) 0.0010(7)
C5 0.0321(8) 0.0390(8) 0.0341(8) 0.0009(6) 0.0020(6) 0.0039(6)
C6 0.0292(7) 0.0309(7) 0.0270(7) -0.0006(6) 0.0043(5) -0.0033(6)
C7 0.0283(7) 0.0241(7) 0.0275(7) 0.0003(5) 0.0049(5) -0.0022(5)
C8 0.0313(7) 0.0216(7) 0.0341(7) -0.0011(6) 0.0012(6) 0.0029(5)
C9 0.0308(7) 0.0298(8) 0.0416(8) 0.0016(6) 0.0035(6) -0.0007(6)
C10 0.0306(8) 0.0270(8) 0.0670(11) 0.0033(7) -0.0035(7) 0.0008(6)
C11 0.0651(13) 0.0440(10) 0.0669(13) 0.0159(9) -0.0102(10) -0.0194(9)
C12 0.0739(14) 0.0387(10) 0.0657(13) -0.0118(9) 0.0110(10) -0.0174(9)
C13 0.0266(6) 0.0218(6) 0.0271(7) 0.0001(5) 0.0052(5) -0.0032(5)
C14 0.0306(7) 0.0219(6) 0.0286(7) -0.0021(5) 0.0044(5) -0.0021(5)
C15 0.0278(7) 0.0216(6) 0.0321(7) 0.0021(5) 0.0066(5) 0.0013(5)
C16 0.0287(7) 0.0252(7) 0.0281(7) -0.0003(5) 0.0029(5) 0.0002(5)
C17 0.0277(7) 0.0223(6) 0.0284(7) -0.0003(5) 0.0062(5) -0.0007(5)
C18 0.0295(7) 0.0236(6) 0.0264(7) -0.0003(5) 0.0024(5) 0.0015(5)
C19 0.0355(7) 0.0250(7) 0.0270(7) -0.0001(5) 0.0013(6) 0.0006(6)
C20 0.0414(8) 0.0333(8) 0.0321(8) -0.0011(6) -0.0041(6) -0.0022(7)
C21 0.0534(10) 0.0312(8) 0.0296(7) -0.0039(6) -0.0034(7) -0.0047(7)
C22 0.0559(10) 0.0280(8) 0.0344(8) -0.0068(6) 0.0052(7) 0.0013(7)
C23 0.0405(8) 0.0301(8) 0.0372(8) -0.0056(6) 0.0036(7) 0.0046(6)
C24 0.0358(8) 0.0231(7) 0.0284(7) -0.0020(5) 0.0027(6) -0.0002(6)
C25 0.0292(7) 0.0354(8) 0.0336(7) -0.0069(6) 0.0015(6) 0.0033(6)
C26 0.0348(8) 0.0375(8) 0.0395(8) -0.0113(7) 0.0051(6) -0.0036(7)
C27 0.0509(10) 0.0349(8) 0.0367(8) -0.0049(7) 0.0031(7) -0.0092(7)
C28 0.0687(13) 0.0424(10) 0.0515(11) 0.0011(8) 0.0134(9) -0.0035(9)
C29 0.0925(16) 0.0411(10) 0.0540(11) -0.0059(9) 0.0374(11) 0.0000(10)
C30 0.0292(7) 0.0251(7) 0.0317(7) 0.0007(6) 0.0027(6) 0.0008(6)
C31 0.0284(7) 0.0237(7) 0.0334(7) 0.0000(6) 0.0043(6) 0.0013(5)
C32 0.0302(7) 0.0267(7) 0.0341(7) -0.0006(6) 0.0031(6) 0.0000(6)
C33 0.0261(7) 0.0299(7) 0.0383(8) -0.0008(6) -0.0005(6) 0.0015(6)
C34 0.0264(7) 0.0267(7) 0.0336(7) 0.0004(6) 0.0009(6) 0.0059(6)
C35 0.0362(8) 0.0294(7) 0.0310(7) -0.0042(6) -0.0016(6) 0.0054(6)
C36 0.0408(8) 0.0308(8) 0.0288(7) 0.0025(6) 0.0030(6) 0.0079(6)
C37 0.0299(7) 0.0270(7) 0.0304(7) 0.0032(6) 0.0020(6) 0.0079(6)
C38 0.0361(8) 0.0291(7) 0.0354(8) 0.0052(6) 0.0063(6) 0.0063(6)
C39 0.0358(8) 0.0264(7) 0.0448(9) 0.0041(6) 0.0041(6) 0.0009(6)
C40 0.0310(7) 0.0281(7) 0.0391(8) -0.0002(6) -0.0001(6) 0.0052(6)
C41 0.0370(8) 0.0328(8) 0.0516(10) -0.0036(7) -0.0056(7) -0.0007(7)
C42 0.0443(9) 0.0406(9) 0.0433(9) -0.0096(7) -0.0117(7) 0.0036(7)
C43 0.0420(9) 0.0432(9) 0.0329(8) -0.0025(7) -0.0065(6) 0.0084(7)
C44 0.0318(7) 0.0348(8) 0.0313(7) 0.0005(6) -0.0014(6) 0.0086(6)
C45 0.0379(8) 0.0380(8) 0.0279(7) 0.0036(6) 0.0025(6) 0.0071(7)
C46 0.0328(7) 0.0307(7) 0.0327(7) 0.0026(6) 0.0046(6) 0.0037(6)
C47 0.0253(7) 0.0265(7) 0.0297(7) 0.0008(5) 0.0011(5) 0.0062(5)
C48 0.0255(7) 0.0257(7) 0.0306(7) 0.0013(5) 0.0017(5) 0.0066(5)
C49 0.0266(7) 0.0272(7) 0.0326(7) 0.0009(6) -0.0009(5) 0.0067(6)
O1B 0.0314(5) 0.0268(5) 0.0366(5) -0.0005(4) -0.0014(4) 0.0062(4)
N1B 0.0300(6) 0.0282(6) 0.0284(6) -0.0021(5) 0.0014(5) -0.0012(5)
N2B 0.0285(6) 0.0242(6) 0.0292(6) 0.0004(5) -0.0001(5) -0.0008(5)
N3B 0.0260(6) 0.0246(6) 0.0288(6) 0.0007(5) 0.0023(5) -0.0010(5)
N4B 0.0297(6) 0.0285(6) 0.0292(6) -0.0010(5) 0.0000(5) -0.0003(5)
N5B 0.0274(6) 0.0287(6) 0.0310(6) -0.0033(5) 0.0022(5) 0.0019(5)
C1B 0.0279(7) 0.0300(7) 0.0288(7) 0.0006(6) 0.0043(5) -0.0024(6)
C2B 0.0370(8) 0.0348(8) 0.0332(8) -0.0048(6) 0.0020(6) -0.0034(6)
C3B 0.0372(8) 0.0440(9) 0.0317(8) -0.0034(7) -0.0008(6) -0.0076(7)
C4B 0.0328(8) 0.0459(9) 0.0330(8) 0.0043(7) -0.0039(6) -0.0021(7)
C5B 0.0326(7) 0.0338(8) 0.0330(7) 0.0049(6) 0.0002(6) 0.0002(6)
C6B 0.0271(7) 0.0292(7) 0.0276(7) 0.0016(5) 0.0026(5) -0.0044(6)
C7B 0.0252(6) 0.0257(7) 0.0281(7) 0.0013(5) 0.0024(5) -0.0023(5)
C8B 0.0346(8) 0.0238(7) 0.0401(8) -0.0023(6) -0.0040(6) 0.0028(6)
C9B 0.0395(9) 0.0330(9) 0.0701(12) 0.0055(8) 0.0038(8) 0.0007(7)
C10B 0.0412(10) 0.0298(9) 0.1119(18) 0.0029(10) -0.0058(11) 0.0006(8)
C11B 0.0713(16) 0.0481(13) 0.185(3) 0.0360(17) 0.0059(18) -0.0175(12)
C12B 0.0757(16) 0.0433(12) 0.141(3) -0.0320(14) -0.0246(16) -0.0038(11)
C13B 0.0257(7) 0.0243(6) 0.0272(7) 0.0015(5) 0.0033(5) -0.0041(5)
C14B 0.0289(7) 0.0233(7) 0.0309(7) -0.0003(5) 0.0054(5) -0.0020(5)
C15B 0.0253(7) 0.0241(7) 0.0321(7) 0.0039(5) 0.0043(5) 0.0010(5)
C16B 0.0254(7) 0.0262(7) 0.0292(7) 0.0017(5) 0.0020(5) -0.0007(5)
C17B 0.0247(6) 0.0241(6) 0.0281(7) 0.0012(5) 0.0037(5) -0.0013(5)
C18B 0.0275(7) 0.0252(7) 0.0275(7) 0.0017(5) 0.0030(5) 0.0015(5)
C19B 0.0344(7) 0.0279(7) 0.0267(7) 0.0022(5) 0.0021(6) -0.0012(6)
C20B 0.0439(9) 0.0359(8) 0.0299(7) 0.0005(6) -0.0007(6) -0.0071(7)
C21B 0.0630(11) 0.0337(8) 0.0287(8) -0.0028(6) 0.0034(7) -0.0089(8)
C22B 0.0635(11) 0.0333(8) 0.0356(8) -0.0061(7) 0.0149(8) 0.0016(8)
C23B 0.0440(9) 0.0366(8) 0.0405(9) -0.0041(7) 0.0091(7) 0.0058(7)
C24B 0.0353(8) 0.0273(7) 0.0286(7) 0.0003(6) 0.0041(6) 0.0001(6)
C25B 0.0253(7) 0.0393(8) 0.0333(7) -0.0033(6) 0.0006(6) 0.0027(6)
C26B 0.0322(7) 0.0309(7) 0.0360(8) -0.0002(6) -0.0034(6) 0.0021(6)
C27B 0.0353(8) 0.0421(9) 0.0322(8) -0.0055(6) 0.0003(6) -0.0054(7)
C28B 0.0527(10) 0.0394(9) 0.0528(10) -0.0030(8) 0.0081(8) -0.0077(8)
C29B 0.0371(9) 0.0575(11) 0.0607(11) 0.0110(9) 0.0110(8) 0.0068(8)
C30B 0.0283(7) 0.0269(7) 0.0321(7) 0.0034(6) 0.0009(6) 0.0025(6)
C31B 0.0296(7) 0.0252(7) 0.0373(8) 0.0025(6) 0.0040(6) 0.0032(6)
C32B 0.0298(7) 0.0274(7) 0.0385(8) 0.0024(6) 0.0032(6) 0.0030(6)
C33B 0.0271(7) 0.0291(7) 0.0434(8) 0.0005(6) 0.0022(6) 0.0044(6)
C34B 0.0297(7) 0.0263(7) 0.0366(8) 0.0019(6) 0.0028(6) 0.0079(6)
C35B 0.0414(8) 0.0296(7) 0.0328(8) -0.0023(6) -0.0007(6) 0.0078(6)
C36B 0.0452(9) 0.0316(8) 0.0285(7) 0.0042(6) 0.0051(6) 0.0088(7)
C37B 0.0347(8) 0.0270(7) 0.0327(7) 0.0047(6) 0.0043(6) 0.0080(6)
C38B 0.0408(8) 0.0314(8) 0.0381(8) 0.0071(6) 0.0089(7) 0.0046(6)
C39B 0.0392(8) 0.0317(8) 0.0507(10) 0.0046(7) 0.0061(7) -0.0006(7)
C40B 0.0335(8) 0.0330(8) 0.0445(9) 0.0001(7) 0.0003(7) 0.0053(6)
C41B 0.0410(9) 0.0417(9) 0.0576(11) -0.0069(8) -0.0052(8) -0.0009(8)
C42B 0.0481(10) 0.0573(11) 0.0458(10) -0.0116(9) -0.0122(8) 0.0061(9)
C43B 0.0481(10) 0.0532(10) 0.0354(8) -0.0025(8) -0.0063(7) 0.0098(8)
C44B 0.0381(8) 0.0403(9) 0.0316(8) 0.0013(6) -0.0008(6) 0.0109(7)
C45B 0.0460(9) 0.0419(9) 0.0308(8) 0.0076(7) 0.0056(7) 0.0101(7)
C46B 0.0376(8) 0.0327(8) 0.0350(8) 0.0065(6) 0.0075(6) 0.0049(6)
C47B 0.0299(7) 0.0269(7) 0.0321(7) 0.0033(6) 0.0029(6) 0.0085(6)
C48B 0.0303(7) 0.0264(7) 0.0308(7) 0.0034(6) 0.0032(6) 0.0078(6)
C49B 0.0309(7) 0.0311(7) 0.0346(8) 0.0008(6) 0.0008(6) 0.0085(6)

loop_
_atom_type_symbol
_atom_type_description
_atom_type_scat_dispersion_real
_atom_type_scat_dispersion_imag
_atom_type_scat_source
C C 0.0181 0.0091 'International Tables Vol C Tables 4.2.6.8 and 6.1.1.4'
H H 0.0000 0.0000 'International Tables Vol C Tables 4.2.6.8 and 6.1.1.4'
N N 0.0311 0.0180 'International Tables Vol C Tables 4.2.6.8 and 6.1.1.4'
O O 0.0492 0.0322 'International Tables Vol C Tables 4.2.6.8 and 6.1.1.4'

loop_
_exptl_crystal_face_index_h
_exptl_crystal_face_index_k
_exptl_crystal_face_index_l
_exptl_crystal_face_perp_dist
0 -1 -1 0.0512
0 1 1 0.0472
4 -1 -1 0.0925
-1 0 0 0.0927
0 1 -1 0.0055
0 -1 2 0.0224

loop_
_geom_angle_atom_site_label_1
_geom_angle_atom_site_label_2
_geom_angle_atom_site_label_3
_geom_angle
_geom_angle_site_symmetry_1
_geom_angle_site_symmetry_3
_geom_angle_publ_flag
C15 O1 C30 118.49(10) . . ?
C7 N1 C1 105.07(12) . . ?
C6 N2 C8 123.06(12) . . ?
C7 N2 C6 106.14(11) . . ?
C7 N2 C8 129.85(12) . . ?
C17 N3 C13 115.82(11) . . ?
C18 N4 C19 104.90(12) . . ?
C18 N5 C24 105.95(11) . . ?
C18 N5 C25 128.28(11) . . ?
C24 N5 C25 124.58(12) . . ?
N1 C1 C2 129.74(14) . . ?
N1 C1 C6 110.11(12) . . ?
C2 C1 C6 120.15(14) . . ?
C1 C2 H2 121.3 . . ?
C3 C2 C1 117.47(15) . . ?
C3 C2 H2 121.3 . . ?
C2 C3 H3 119.1 . . ?
C2 C3 C4 121.80(14) . . ?
C4 C3 H3 119.1 . . ?
C3 C4 H4 119.1 . . ?
C5 C4 C3 121.77(15) . . ?
C5 C4 H4 119.1 . . ?
C4 C5 H5 121.8 . . ?
C4 C5 C6 116.33(14) . . ?
C6 C5 H5 121.8 . . ?
N2 C6 C1 105.63(12) . . ?
N2 C6 C5 131.89(14) . . ?
C5 C6 C1 122.47(13) . . ?
N1 C7 N2 113.02(12) . . ?
N1 C7 C13 119.69(12) . . ?
N2 C7 C13 127.29(12) . . ?
N2 C8 H8A 109.5 . . ?
N2 C8 H8B 109.5 . . ?
N2 C8 C9 110.67(12) . . ?
H8A C8 H8B 108.1 . . ?
C9 C8 H8A 109.5 . . ?
C9 C8 H8B 109.5 . . ?
C8 C9 H9A 108.8 . . ?
C8 C9 H9B 108.8 . . ?
H9A C9 H9B 107.7 . . ?
C10 C9 C8 113.73(13) . . ?
C10 C9 H9A 108.8 . . ?
C10 C9 H9B 108.8 . . ?
C9 C10 H10 107.9 . . ?
C9 C10 C11 110.00(15) . . ?
C11 C10 H10 107.9 . . ?
C12 C10 C9 112.42(14) . . ?
C12 C10 H10 107.9 . . ?
C12 C10 C11 110.69(15) . . ?
C10 C11 H11A 109.5 . . ?
C10 C11 H11B 109.5 . . ?
C10 C11 H11C 109.5 . . ?
H11A C11 H11B 109.5 . . ?
H11A C11 H11C 109.5 . . ?
H11B C11 H11C 109.5 . . ?
C10 C12 H12A 109.5 . . ?
C10 C12 H12B 109.5 . . ?
C10 C12 H12C 109.5 . . ?
H12A C12 H12B 109.5 . . ?
H12A C12 H12C 109.5 . . ?
H12B C12 H12C 109.5 . . ?
N3 C13 C7 120.47(12) . . ?
N3 C13 C14 123.61(12) . . ?
C14 C13 C7 115.91(12) . . ?
C13 C14 H14 120.3 . . ?
C15 C14 C13 119.40(12) . . ?
C15 C14 H14 120.3 . . ?
O1 C15 C14 115.87(12) . . ?
O1 C15 C16 125.45(13) . . ?
C14 C15 C16 118.68(12) . . ?
C15 C16 H16 121.0 . . ?
C15 C16 C17 117.95(13) . . ?
C17 C16 H16 121.0 . . ?
N3 C17 C16 124.53(12) . . ?
N3 C17 C18 119.48(12) . . ?
C16 C17 C18 115.99(12) . . ?
N4 C18 N5 113.25(12) . . ?
N4 C18 C17 120.31(12) . . ?
N5 C18 C17 126.43(12) . . ?
N4 C19 C20 129.19(14) . . ?
N4 C19 C24 110.30(12) . . ?
C20 C19 C24 120.49(13) . . ?
C19 C20 H20 121.1 . . ?
C21 C20 C19 117.86(15) . . ?
C21 C20 H20 121.1 . . ?
C20 C21 H21 119.5 . . ?
C20 C21 C22 121.00(14) . . ?
C22 C21 H21 119.5 . . ?
C21 C22 H22 119.0 . . ?
C23 C22 C21 121.96(14) . . ?
C23 C22 H22 119.0 . . ?
C22 C23 H23 121.6 . . ?
C22 C23 C24 116.85(15) . . ?
C24 C23 H23 121.6 . . ?
N5 C24 C19 105.59(12) . . ?
N5 C24 C23 132.59(14) . . ?
C23 C24 C19 121.82(13) . . ?
N5 C25 H25A 109.2 . . ?
N5 C25 H25B 109.2 . . ?
N5 C25 C26 112.19(12) . . ?
H25A C25 H25B 107.9 . . ?
C26 C25 H25A 109.2 . . ?
C26 C25 H25B 109.2 . . ?
C25 C26 H26A 108.4 . . ?
C25 C26 H26B 108.4 . . ?
C25 C26 C27 115.64(13) . . ?
H26A C26 H26B 107.4 . . ?
C27 C26 H26A 108.4 . . ?
C27 C26 H26B 108.4 . . ?
C26 C27 H27 108.5 . . ?
C26 C27 C28 110.66(14) . . ?
C26 C27 C29 111.06(15) . . ?
C28 C27 H27 108.5 . . ?
C29 C27 H27 108.5 . . ?
C29 C27 C28 109.64(15) . . ?
C27 C28 H28A 109.5 . . ?
C27 C28 H28B 109.5 . . ?
C27 C28 H28C 109.5 . . ?
H28A C28 H28B 109.5 . . ?
H28A C28 H28C 109.5 . . ?
H28B C28 H28C 109.5 . . ?
C27 C29 H29A 109.5 . . ?
C27 C29 H29B 109.5 . . ?
C27 C29 H29C 109.5 . . ?
H29A C29 H29B 109.5 . . ?
H29A C29 H29C 109.5 . . ?
H29B C29 H29C 109.5 . . ?
O1 C30 H30A 110.4 . . ?
O1 C30 H30B 110.4 . . ?
O1 C30 C31 106.86(11) . . ?
H30A C30 H30B 108.6 . . ?
C31 C30 H30A 110.4 . . ?
C31 C30 H30B 110.4 . . ?
C30 C31 H31A 109.4 . . ?
C30 C31 H31B 109.4 . . ?
C30 C31 C32 111.28(11) . . ?
H31A C31 H31B 108.0 . . ?
C32 C31 H31A 109.4 . . ?
C32 C31 H31B 109.4 . . ?
C31 C32 H32A 108.6 . . ?
C31 C32 H32B 108.6 . . ?
C31 C32 C33 114.58(12) . . ?
H32A C32 H32B 107.6 . . ?
C33 C32 H32A 108.6 . . ?
C33 C32 H32B 108.6 . . ?
C32 C33 H33A 108.7 . . ?
C32 C33 H33B 108.7 . . ?
H33A C33 H33B 107.6 . . ?
C34 C33 C32 114.25(12) . . ?
C34 C33 H33A 108.7 . . ?
C34 C33 H33B 108.7 . . ?
C35 C34 C33 118.31(13) . . ?
C35 C34 C47 118.42(13) . . ?
C47 C34 C33 123.26(13) . . ?
C34 C35 H35 118.8 . . ?
C36 C35 C34 122.34(13) . . ?
C36 C35 H35 118.8 . . ?
C35 C36 H36 119.7 . . ?
C35 C36 C37 120.67(14) . . ?
C37 C36 H36 119.7 . . ?
C36 C37 C38 122.58(13) . . ?
C36 C37 C48 118.65(13) . . ?
C48 C37 C38 118.77(13) . . ?
C37 C38 H38 119.1 . . ?
C39 C38 C37 121.86(14) . . ?
C39 C38 H38 119.1 . . ?
C38 C39 H39 119.5 . . ?
C38 C39 C40 121.02(14) . . ?
C40 C39 H39 119.5 . . ?
C41 C40 C39 122.14(14) . . ?
C41 C40 C49 119.25(14) . . ?
C49 C40 C39 118.61(13) . . ?
C40 C41 H41 119.5 . . ?
C42 C41 C40 120.98(15) . . ?
C42 C41 H41 119.5 . . ?
C41 C42 H42 119.9 . . ?
C41 C42 C43 120.29(15) . . ?
C43 C42 H42 119.9 . . ?
C42 C43 H43 119.5 . . ?
C42 C43 C44 120.95(15) . . ?
C44 C43 H43 119.5 . . ?
C43 C44 C45 122.60(14) . . ?
C43 C44 C49 119.02(14) . . ?
C49 C44 C45 118.37(13) . . ?
C44 C45 H45 119.1 . . ?
C46 C45 C44 121.75(14) . . ?
C46 C45 H45 119.1 . . ?
C45 C46 H46 119.2 . . ?
C45 C46 C47 121.68(14) . . ?
C47 C46 H46 119.2 . . ?
C34 C47 C46 122.77(13) . . ?
C34 C47 C48 119.68(13) . . ?
C48 C47 C46 117.54(13) . . ?
C37 C48 C47 120.22(13) . . ?
C37 C48 C49 119.33(13) . . ?
C47 C48 C49 120.46(13) . . ?
C40 C49 C48 120.38(13) . . ?
C44 C49 C40 119.49(13) . . ?
C44 C49 C48 120.12(13) . . ?
C15B O1B C30B 118.97(11) . . ?
C7B N1B C1B 105.06(12) . . ?
C6B N2B C7B 105.98(11) . . ?
C6B N2B C8B 122.97(12) . . ?
C7B N2B C8B 130.34(12) . . ?
C17B N3B C13B 116.35(11) . . ?
C18B N4B C19B 104.65(12) . . ?
C18B N5B C24B 105.78(11) . . ?
C18B N5B C25B 128.11(12) . . ?
C24B N5B C25B 123.06(12) . . ?
N1B C1B C2B 129.89(14) . . ?
N1B C1B C6B 109.94(12) . . ?
C2B C1B C6B 120.16(13) . . ?
C1B C2B H2B 121.1 . . ?
C3B C2B C1B 117.85(15) . . ?
C3B C2B H2B 121.1 . . ?
C2B C3B H3B 119.4 . . ?
C2B C3B C4B 121.19(14) . . ?
C4B C3B H3B 119.4 . . ?
C3B C4B H4B 118.9 . . ?
C5B C4B C3B 122.17(14) . . ?
C5B C4B H4B 118.9 . . ?
C4B C5B H5B 121.9 . . ?
C4B C5B C6B 116.24(14) . . ?
C6B C5B H5B 121.9 . . ?
N2B C6B C1B 105.89(12) . . ?
N2B C6B C5B 131.72(14) . . ?
C5B C6B C1B 122.37(13) . . ?
N1B C7B N2B 113.10(12) . . ?
N1B C7B C13B 120.25(12) . . ?
N2B C7B C13B 126.65(12) . . ?
N2B C8B H8BA 109.6 . . ?
N2B C8B H8BB 109.6 . . ?
N2B C8B C9B 110.28(13) . . ?
H8BA C8B H8BB 108.1 . . ?
C9B C8B H8BA 109.6 . . ?
C9B C8B H8BB 109.6 . . ?
C8B C9B H9BA 109.1 . . ?
C8B C9B H9BB 109.1 . . ?
H9BA C9B H9BB 107.8 . . ?
C10B C9B C8B 112.63(16) . . ?
C10B C9B H9BA 109.1 . . ?
C10B C9B H9BB 109.1 . . ?
C9B C10B H10B 108.0 . . ?
C9B C10B C11B 108.6(2) . . ?
C11B C10B H10B 108.0 . . ?
C12B C10B C9B 112.26(17) . . ?
C12B C10B H10B 108.0 . . ?
C12B C10B C11B 111.7(2) . . ?
C10B C11B H11D 109.5 . . ?
C10B C11B H11E 109.5 . . ?
C10B C11B H11F 109.5 . . ?
H11D C11B H11E 109.5 . . ?
H11D C11B H11F 109.5 . . ?
H11E C11B H11F 109.5 . . ?
C10B C12B H12D 109.5 . . ?
C10B C12B H12E 109.5 . . ?
C10B C12B H12F 109.5 . . ?
H12D C12B H12E 109.5 . . ?
H12D C12B H12F 109.5 . . ?
H12E C12B H12F 109.5 . . ?
N3B C13B C7B 119.26(12) . . ?
N3B C13B C14B 123.53(12) . . ?
C14B C13B C7B 117.20(12) . . ?
C13B C14B H14B 120.6 . . ?
C13B C14B C15B 118.80(13) . . ?
C15B C14B H14B 120.6 . . ?
O1B C15B C14B 115.57(12) . . ?
O1B C15B C16B 125.25(12) . . ?
C14B C15B C16B 119.18(12) . . ?
C15B C16B H16B 121.2 . . ?
C15B C16B C17B 117.57(13) . . ?
C17B C16B H16B 121.2 . . ?
N3B C17B C16B 124.49(13) . . ?
N3B C17B C18B 117.65(12) . . ?
C16B C17B C18B 117.85(12) . . ?
N4B C18B N5B 113.62(12) . . ?
N4B C18B C17B 121.90(12) . . ?
N5B C18B C17B 124.47(12) . . ?
N4B C19B C20B 129.69(14) . . ?
N4B C19B C24B 110.26(12) . . ?
C20B C19B C24B 120.06(14) . . ?
C19B C20B H20B 121.1 . . ?
C21B C20B C19B 117.75(15) . . ?
C21B C20B H20B 121.1 . . ?
C20B C21B H21B 119.2 . . ?
C20B C21B C22B 121.56(15) . . ?
C22B C21B H21B 119.2 . . ?
C21B C22B H22B 119.2 . . ?
C23B C22B C21B 121.61(15) . . ?
C23B C22B H22B 119.2 . . ?
C22B C23B H23B 121.6 . . ?
C22B C23B C24B 116.80(16) . . ?
C24B C23B H23B 121.6 . . ?
N5B C24B C19B 105.67(12) . . ?
N5B C24B C23B 132.11(14) . . ?
C23B C24B C19B 122.22(14) . . ?
N5B C25B H25C 109.5 . . ?
N5B C25B H25D 109.5 . . ?
N5B C25B C26B 110.53(12) . . ?
H25C C25B H25D 108.1 . . ?
C26B C25B H25C 109.5 . . ?
C26B C25B H25D 109.5 . . ?
C25B C26B H26C 108.6 . . ?
C25B C26B H26D 108.6 . . ?
H26C C26B H26D 107.6 . . ?
C27B C26B C25B 114.73(12) . . ?
C27B C26B H26C 108.6 . . ?
C27B C26B H26D 108.6 . . ?
C26B C27B H27B 108.4 . . ?
C26B C27B C29B 111.42(13) . . ?
C28B C27B C26B 109.32(13) . . ?
C28B C27B H27B 108.4 . . ?
C28B C27B C29B 110.77(14) . . ?
C29B C27B H27B 108.4 . . ?
C27B C28B H28D 109.5 . . ?
C27B C28B H28E 109.5 . . ?
C27B C28B H28F 109.5 . . ?
H28D C28B H28E 109.5 . . ?
H28D C28B H28F 109.5 . . ?
H28E C28B H28F 109.5 . . ?
C27B C29B H29D 109.5 . . ?
C27B C29B H29E 109.5 . . ?
C27B C29B H29F 109.5 . . ?
H29D C29B H29E 109.5 . . ?
H29D C29B H29F 109.5 . . ?
H29E C29B H29F 109.5 . . ?
O1B C30B H30C 110.6 . . ?
O1B C30B H30D 110.6 . . ?
O1B C30B C31B 105.92(11) . . ?
H30C C30B H30D 108.7 . . ?
C31B C30B H30C 110.6 . . ?
C31B C30B H30D 110.6 . . ?
C30B C31B H31C 109.2 . . ?
C30B C31B H31D 109.2 . . ?
C30B C31B C32B 111.95(12) . . ?
H31C C31B H31D 107.9 . . ?
C32B C31B H31C 109.2 . . ?
C32B C31B H31D 109.2 . . ?
C31B C32B H32C 108.7 . . ?
C31B C32B H32D 108.7 . . ?
C31B C32B C33B 114.24(12) . . ?
H32C C32B H32D 107.6 . . ?
C33B C32B H32C 108.7 . . ?
C33B C32B H32D 108.7 . . ?
C32B C33B H33C 108.8 . . ?
C32B C33B H33D 108.8 . . ?
H33C C33B H33D 107.7 . . ?
C34B C33B C32B 113.82(12) . . ?
C34B C33B H33C 108.8 . . ?
C34B C33B H33D 108.8 . . ?
C35B C34B C33B 118.23(13) . . ?
C35B C34B C47B 118.44(14) . . ?
C47B C34B C33B 123.31(13) . . ?
C34B C35B H35B 118.9 . . ?
C36B C35B C34B 122.25(14) . . ?
C36B C35B H35B 118.9 . . ?
C35B C36B H36B 119.7 . . ?
C35B C36B C37B 120.69(14) . . ?
C37B C36B H36B 119.7 . . ?
C36B C37B C38B 122.54(14) . . ?
C36B C37B C48B 118.71(14) . . ?
C48B C37B C38B 118.74(14) . . ?
C37B C38B H38B 119.1 . . ?
C39B C38B C37B 121.74(14) . . ?
C39B C38B H38B 119.1 . . ?
C38B C39B H39B 119.4 . . ?
C38B C39B C40B 121.15(15) . . ?
C40B C39B H39B 119.4 . . ?
C41B C40B C39B 122.25(16) . . ?
C41B C40B C49B 119.18(15) . . ?
C49B C40B C39B 118.57(14) . . ?
C40B C41B H41B 119.6 . . ?
C42B C41B C40B 120.79(17) . . ?
C42B C41B H41B 119.6 . . ?
C41B C42B H42B 119.8 . . ?
C41B C42B C43B 120.39(16) . . ?
C43B C42B H42B 119.8 . . ?
C42B C43B H43B 119.4 . . ?
C42B C43B C44B 121.24(16) . . ?
C44B C43B H43B 119.4 . . ?
C43B C44B C45B 122.78(15) . . ?
C43B C44B C49B 118.86(16) . . ?
C49B C44B C45B 118.32(14) . . ?
C44B C45B H45B 119.1 . . ?
C46B C45B C44B 121.88(14) . . ?
C46B C45B H45B 119.1 . . ?
C45B C46B H46B 119.2 . . ?
C45B C46B C47B 121.59(15) . . ?
C47B C46B H46B 119.2 . . ?
C34B C47B C46B 122.82(14) . . ?
C34B C47B C48B 119.67(13) . . ?
C48B C47B C46B 117.51(13) . . ?
C37B C48B C47B 120.20(13) . . ?
C37B C48B C49B 119.37(13) . . ?
C49B C48B C47B 120.43(13) . . ?
C44B C49B C40B 119.49(14) . . ?
C44B C49B C48B 120.10(14) . . ?
C48B C49B C40B 120.40(14) . . ?

loop_
_geom_bond_atom_site_label_1
_geom_bond_atom_site_label_2
_geom_bond_distance
_geom_bond_site_symmetry_2
_geom_bond_publ_flag
O1 C15 1.3572(16) . ?
O1 C30 1.4410(16) . ?
N1 C1 1.3788(18) . ?
N1 C7 1.3262(17) . ?
N2 C6 1.3856(18) . ?
N2 C7 1.3756(18) . ?
N2 C8 1.4654(17) . ?
N3 C13 1.3520(17) . ?
N3 C17 1.3467(18) . ?
N4 C18 1.3222(18) . ?
N4 C19 1.3822(18) . ?
N5 C18 1.3782(17) . ?
N5 C24 1.3886(17) . ?
N5 C25 1.4739(18) . ?
C1 C2 1.400(2) . ?
C1 C6 1.405(2) . ?
C2 H2 0.9500 . ?
C2 C3 1.376(2) . ?
C3 H3 0.9500 . ?
C3 C4 1.402(2) . ?
C4 H4 0.9500 . ?
C4 C5 1.385(2) . ?
C5 H5 0.9500 . ?
C5 C6 1.392(2) . ?
C7 C13 1.4844(19) . ?
C8 H8A 0.9900 . ?
C8 H8B 0.9900 . ?
C8 C9 1.521(2) . ?
C9 H9A 0.9900 . ?
C9 H9B 0.9900 . ?
C9 C10 1.520(2) . ?
C10 H10 1.0000 . ?
C10 C11 1.524(3) . ?
C10 C12 1.511(3) . ?
C11 H11A 0.9800 . ?
C11 H11B 0.9800 . ?
C11 H11C 0.9800 . ?
C12 H12A 0.9800 . ?
C12 H12B 0.9800 . ?
C12 H12C 0.9800 . ?
C13 C14 1.3841(19) . ?
C14 H14 0.9500 . ?
C14 C15 1.3840(19) . ?
C15 C16 1.3859(19) . ?
C16 H16 0.9500 . ?
C16 C17 1.3978(19) . ?
C17 C18 1.4801(18) . ?
C19 C20 1.397(2) . ?
C19 C24 1.402(2) . ?
C20 H20 0.9500 . ?
C20 C21 1.386(2) . ?
C21 H21 0.9500 . ?
C21 C22 1.402(2) . ?
C22 H22 0.9500 . ?
C22 C23 1.383(2) . ?
C23 H23 0.9500 . ?
C23 C24 1.397(2) . ?
C25 H25A 0.9900 . ?
C25 H25B 0.9900 . ?
C25 C26 1.518(2) . ?
C26 H26A 0.9900 . ?
C26 H26B 0.9900 . ?
C26 C27 1.521(2) . ?
C27 H27 1.0000 . ?
C27 C28 1.533(2) . ?
C27 C29 1.531(2) . ?
C28 H28A 0.9800 . ?
C28 H28B 0.9800 . ?
C28 H28C 0.9800 . ?
C29 H29A 0.9800 . ?
C29 H29B 0.9800 . ?
C29 H29C 0.9800 . ?
C30 H30A 0.9900 . ?
C30 H30B 0.9900 . ?
C30 C31 1.5168(18) . ?
C31 H31A 0.9900 . ?
C31 H31B 0.9900 . ?
C31 C32 1.5242(19) . ?
C32 H32A 0.9900 . ?
C32 H32B 0.9900 . ?
C32 C33 1.5380(19) . ?
C33 H33A 0.9900 . ?
C33 H33B 0.9900 . ?
C33 C34 1.512(2) . ?
C34 C35 1.396(2) . ?
C34 C47 1.4132(19) . ?
C35 H35 0.9500 . ?
C35 C36 1.386(2) . ?
C36 H36 0.9500 . ?
C36 C37 1.395(2) . ?
C37 C38 1.437(2) . ?
C37 C48 1.4234(19) . ?
C38 H38 0.9500 . ?
C38 C39 1.345(2) . ?
C39 H39 0.9500 . ?
C39 C40 1.438(2) . ?
C40 C41 1.393(2) . ?
C40 C49 1.424(2) . ?
C41 H41 0.9500 . ?
C41 C42 1.383(2) . ?
C42 H42 0.9500 . ?
C42 C43 1.388(2) . ?
C43 H43 0.9500 . ?
C43 C44 1.397(2) . ?
C44 C45 1.434(2) . ?
C44 C49 1.421(2) . ?
C45 H45 0.9500 . ?
C45 C46 1.350(2) . ?
C46 H46 0.9500 . ?
C46 C47 1.4479(19) . ?
C47 C48 1.4279(19) . ?
C48 C49 1.4279(19) . ?
O1B C15B 1.3556(16) . ?
O1B C30B 1.4420(16) . ?
N1B C1B 1.3789(18) . ?
N1B C7B 1.3222(18) . ?
N2B C6B 1.3788(17) . ?
N2B C7B 1.3794(17) . ?
N2B C8B 1.4671(17) . ?
N3B C13B 1.3493(17) . ?
N3B C17B 1.3450(17) . ?
N4B C18B 1.3148(18) . ?
N4B C19B 1.3859(18) . ?
N5B C18B 1.3793(18) . ?
N5B C24B 1.3842(18) . ?
N5B C25B 1.4672(18) . ?
C1B C2B 1.399(2) . ?
C1B C6B 1.406(2) . ?
C2B H2B 0.9500 . ?
C2B C3B 1.380(2) . ?
C3B H3B 0.9500 . ?
C3B C4B 1.404(2) . ?
C4B H4B 0.9500 . ?
C4B C5B 1.385(2) . ?
C5B H5B 0.9500 . ?
C5B C6B 1.3948(19) . ?
C7B C13B 1.4782(18) . ?
C8B H8BA 0.9900 . ?
C8B H8BB 0.9900 . ?
C8B C9B 1.536(2) . ?
C9B H9BA 0.9900 . ?
C9B H9BB 0.9900 . ?
C9B C10B 1.516(2) . ?
C10B H10B 1.0000 . ?
C10B C11B 1.537(3) . ?
C10B C12B 1.512(3) . ?
C11B H11D 0.9800 . ?
C11B H11E 0.9800 . ?
C11B H11F 0.9800 . ?
C12B H12D 0.9800 . ?
C12B H12E 0.9800 . ?
C12B H12F 0.9800 . ?
C13B C14B 1.3863(19) . ?
C14B H14B 0.9500 . ?
C14B C15B 1.3883(19) . ?
C15B C16B 1.3902(19) . ?
C16B H16B 0.9500 . ?
C16B C17B 1.3942(19) . ?
C17B C18B 1.4763(19) . ?
C19B C20B 1.398(2) . ?
C19B C24B 1.401(2) . ?
C20B H20B 0.9500 . ?
C20B C21B 1.380(2) . ?
C21B H21B 0.9500 . ?
C21B C22B 1.397(3) . ?
C22B H22B 0.9500 . ?
C22B C23B 1.381(2) . ?
C23B H23B 0.9500 . ?
C23B C24B 1.393(2) . ?
C25B H25C 0.9900 . ?
C25B H25D 0.9900 . ?
C25B C26B 1.533(2) . ?
C26B H26C 0.9900 . ?
C26B H26D 0.9900 . ?
C26B C27B 1.522(2) . ?
C27B H27B 1.0000 . ?
C27B C28B 1.520(2) . ?
C27B C29B 1.527(2) . ?
C28B H28D 0.9800 . ?
C28B H28E 0.9800 . ?
C28B H28F 0.9800 . ?
C29B H29D 0.9800 . ?
C29B H29E 0.9800 . ?
C29B H29F 0.9800 . ?
C30B H30C 0.9900 . ?
C30B H30D 0.9900 . ?
C30B C31B 1.5141(18) . ?
C31B H31C 0.9900 . ?
C31B H31D 0.9900 . ?
C31B C32B 1.5203(19) . ?
C32B H32C 0.9900 . ?
C32B H32D 0.9900 . ?
C32B C33B 1.5369(19) . ?
C33B H33C 0.9900 . ?
C33B H33D 0.9900 . ?
C33B C34B 1.510(2) . ?
C34B C35B 1.397(2) . ?
C34B C47B 1.415(2) . ?
C35B H35B 0.9500 . ?
C35B C36B 1.386(2) . ?
C36B H36B 0.9500 . ?
C36B C37B 1.396(2) . ?
C37B C38B 1.440(2) . ?
C37B C48B 1.4233(19) . ?
C38B H38B 0.9500 . ?
C38B C39B 1.347(2) . ?
C39B H39B 0.9500 . ?
C39B C40B 1.434(2) . ?
C40B C41B 1.399(2) . ?
C40B C49B 1.427(2) . ?
C41B H41B 0.9500 . ?
C41B C42B 1.383(3) . ?
C42B H42B 0.9500 . ?
C42B C43B 1.386(3) . ?
C43B H43B 0.9500 . ?
C43B C44B 1.397(2) . ?
C44B C45B 1.427(2) . ?
C44B C49B 1.423(2) . ?
C45B H45B 0.9500 . ?
C45B C46B 1.351(2) . ?
C46B H46B 0.9500 . ?
C46B C47B 1.447(2) . ?
C47B C48B 1.427(2) . ?
C48B C49B 1.426(2) . ?

loop_
_geom_torsion_atom_site_label_1
_geom_torsion_atom_site_label_2
_geom_torsion_atom_site_label_3
_geom_torsion_atom_site_label_4
_geom_torsion
_geom_torsion_site_symmetry_1
_geom_torsion_site_symmetry_2
_geom_torsion_site_symmetry_3
_geom_torsion_site_symmetry_4
_geom_torsion_publ_flag
O1 C15 C16 C17 -178.12(13) . . . . ?
O1 C30 C31 C32 179.10(11) . . . . ?
N1 C1 C2 C3 -179.10(15) . . . . ?
N1 C1 C6 N2 -1.28(16) . . . . ?
N1 C1 C6 C5 179.45(13) . . . . ?
N1 C7 C13 N3 -167.92(12) . . . . ?
N1 C7 C13 C14 11.37(19) . . . . ?
N2 C7 C13 N3 11.8(2) . . . . ?
N2 C7 C13 C14 -168.91(13) . . . . ?
N2 C8 C9 C10 -179.96(12) . . . . ?
N3 C13 C14 C15 -0.1(2) . . . . ?
N3 C17 C18 N4 -154.51(13) . . . . ?
N3 C17 C18 N5 26.6(2) . . . . ?
N4 C19 C20 C21 -178.16(14) . . . . ?
N4 C19 C24 N5 -0.52(16) . . . . ?
N4 C19 C24 C23 178.95(13) . . . . ?
N5 C25 C26 C27 64.87(17) . . . . ?
C1 N1 C7 N2 0.59(16) . . . . ?
C1 N1 C7 C13 -179.65(12) . . . . ?
C1 C2 C3 C4 -0.9(2) . . . . ?
C2 C1 C6 N2 178.88(13) . . . . ?
C2 C1 C6 C5 -0.4(2) . . . . ?
C2 C3 C4 C5 0.8(3) . . . . ?
C3 C4 C5 C6 -0.4(2) . . . . ?
C4 C5 C6 N2 -178.83(15) . . . . ?
C4 C5 C6 C1 0.2(2) . . . . ?
C6 N2 C7 N1 -1.40(16) . . . . ?
C6 N2 C7 C13 178.86(13) . . . . ?
C6 N2 C8 C9 -80.42(16) . . . . ?
C6 C1 C2 C3 0.7(2) . . . . ?
C7 N1 C1 C2 -179.73(15) . . . . ?
C7 N1 C1 C6 0.45(16) . . . . ?
C7 N2 C6 C1 1.56(15) . . . . ?
C7 N2 C6 C5 -179.27(15) . . . . ?
C7 N2 C8 C9 86.82(17) . . . . ?
C7 C13 C14 C15 -179.40(12) . . . . ?
C8 N2 C6 C1 171.40(12) . . . . ?
C8 N2 C6 C5 -9.4(2) . . . . ?
C8 N2 C7 N1 -170.29(13) . . . . ?
C8 N2 C7 C13 10.0(2) . . . . ?
C8 C9 C10 C11 -172.93(13) . . . . ?
C8 C9 C10 C12 63.24(18) . . . . ?
C13 N3 C17 C16 -0.2(2) . . . . ?
C13 N3 C17 C18 178.99(12) . . . . ?
C13 C14 C15 O1 178.60(12) . . . . ?
C13 C14 C15 C16 -0.9(2) . . . . ?
C14 C15 C16 C17 1.3(2) . . . . ?
C15 O1 C30 C31 175.09(11) . . . . ?
C15 C16 C17 N3 -0.8(2) . . . . ?
C15 C16 C17 C18 179.96(12) . . . . ?
C16 C17 C18 N4 24.76(19) . . . . ?
C16 C17 C18 N5 -154.16(13) . . . . ?
C17 N3 C13 C7 179.93(12) . . . . ?
C17 N3 C13 C14 0.69(19) . . . . ?
C18 N4 C19 C20 178.74(15) . . . . ?
C18 N4 C19 C24 0.10(16) . . . . ?
C18 N5 C24 C19 0.72(15) . . . . ?
C18 N5 C24 C23 -178.68(16) . . . . ?
C18 N5 C25 C26 65.12(18) . . . . ?
C19 N4 C18 N5 0.39(16) . . . . ?
C19 N4 C18 C17 -178.67(12) . . . . ?
C19 C20 C21 C22 -0.3(2) . . . . ?
C20 C19 C24 N5 -179.30(13) . . . . ?
C20 C19 C24 C23 0.2(2) . . . . ?
C20 C21 C22 C23 -0.3(2) . . . . ?
C21 C22 C23 C24 0.9(2) . . . . ?
C22 C23 C24 N5 178.54(15) . . . . ?
C22 C23 C24 C19 -0.8(2) . . . . ?
C24 N5 C18 N4 -0.72(16) . . . . ?
C24 N5 C18 C17 178.27(13) . . . . ?
C24 N5 C25 C26 -100.70(15) . . . . ?
C24 C19 C20 C21 0.4(2) . . . . ?
C25 N5 C18 N4 -168.62(13) . . . . ?
C25 N5 C18 C17 10.4(2) . . . . ?
C25 N5 C24 C19 169.18(13) . . . . ?
C25 N5 C24 C23 -10.2(2) . . . . ?
C25 C26 C27 C28 -165.43(14) . . . . ?
C25 C26 C27 C29 72.56(18) . . . . ?
C30 O1 C15 C14 179.66(12) . . . . ?
C30 O1 C15 C16 -0.9(2) . . . . ?
C30 C31 C32 C33 -173.48(12) . . . . ?
C31 C32 C33 C34 -67.27(16) . . . . ?
C32 C33 C34 C35 -83.94(16) . . . . ?
C32 C33 C34 C47 95.63(16) . . . . ?
C33 C34 C35 C36 178.96(13) . . . . ?
C33 C34 C47 C46 3.2(2) . . . . ?
C33 C34 C47 C48 -177.96(12) . . . . ?
C34 C35 C36 C37 -0.3(2) . . . . ?
C34 C47 C48 C37 -1.69(19) . . . . ?
C34 C47 C48 C49 178.54(12) . . . . ?
C35 C34 C47 C46 -177.19(13) . . . . ?
C35 C34 C47 C48 1.61(19) . . . . ?
C35 C36 C37 C38 179.80(13) . . . . ?
C35 C36 C37 C48 0.3(2) . . . . ?
C36 C37 C38 C39 179.01(14) . . . . ?
C36 C37 C48 C47 0.7(2) . . . . ?
C36 C37 C48 C49 -179.48(13) . . . . ?
C37 C38 C39 C40 0.5(2) . . . . ?
C37 C48 C49 C40 0.4(2) . . . . ?
C37 C48 C49 C44 -179.07(12) . . . . ?
C38 C37 C48 C47 -178.82(12) . . . . ?
C38 C37 C48 C49 0.96(19) . . . . ?
C38 C39 C40 C41 -179.59(15) . . . . ?
C38 C39 C40 C49 0.9(2) . . . . ?
C39 C40 C41 C42 -179.00(15) . . . . ?
C39 C40 C49 C44 178.15(13) . . . . ?
C39 C40 C49 C48 -1.3(2) . . . . ?
C40 C41 C42 C43 0.6(3) . . . . ?
C41 C40 C49 C44 -1.4(2) . . . . ?
C41 C40 C49 C48 179.13(13) . . . . ?
C41 C42 C43 C44 -0.9(2) . . . . ?
C42 C43 C44 C45 178.54(15) . . . . ?
C42 C43 C44 C49 0.0(2) . . . . ?
C43 C44 C45 C46 178.59(15) . . . . ?
C43 C44 C49 C40 1.1(2) . . . . ?
C43 C44 C49 C48 -179.38(13) . . . . ?
C44 C45 C46 C47 0.9(2) . . . . ?
C45 C44 C49 C40 -177.48(13) . . . . ?
C45 C44 C49 C48 2.0(2) . . . . ?
C45 C46 C47 C34 -179.34(14) . . . . ?
C45 C46 C47 C48 1.8(2) . . . . ?
C46 C47 C48 C37 177.17(12) . . . . ?
C46 C47 C48 C49 -2.60(19) . . . . ?
C47 C34 C35 C36 -0.6(2) . . . . ?
C47 C48 C49 C40 -179.82(12) . . . . ?
C47 C48 C49 C44 0.7(2) . . . . ?
C48 C37 C38 C39 -1.4(2) . . . . ?
C49 C40 C41 C42 0.5(2) . . . . ?
C49 C44 C45 C46 -2.8(2) . . . . ?
O1B C15B C16B C17B 176.89(13) . . . . ?
O1B C30B C31B C32B 178.85(11) . . . . ?
N1B C1B C2B C3B 179.83(15) . . . . ?
N1B C1B C6B N2B 1.40(15) . . . . ?
N1B C1B C6B C5B -179.67(13) . . . . ?
N1B C7B C13B N3B 170.26(12) . . . . ?
N1B C7B C13B C14B -9.22(19) . . . . ?
N2B C7B C13B N3B -8.5(2) . . . . ?
N2B C7B C13B C14B 171.98(13) . . . . ?
N2B C8B C9B C10B -178.34(14) . . . . ?
N3B C13B C14B C15B 1.9(2) . . . . ?
N3B C17B C18B N4B 146.84(13) . . . . ?
N3B C17B C18B N5B -32.1(2) . . . . ?
N4B C19B C20B C21B 178.50(14) . . . . ?
N4B C19B C24B N5B 0.92(16) . . . . ?
N4B C19B C24B C23B -178.67(13) . . . . ?
N5B C25B C26B C27B -176.54(12) . . . . ?
C1B N1B C7B N2B -0.10(16) . . . . ?
C1B N1B C7B C13B -179.05(12) . . . . ?
C1B C2B C3B C4B 0.6(2) . . . . ?
C2B C1B C6B N2B -177.66(13) . . . . ?
C2B C1B C6B C5B 1.3(2) . . . . ?
C2B C3B C4B C5B 0.2(2) . . . . ?
C3B C4B C5B C6B -0.3(2) . . . . ?
C4B C5B C6B N2B 178.20(14) . . . . ?
C4B C5B C6B C1B -0.4(2) . . . . ?
C6B N2B C7B N1B 0.97(16) . . . . ?
C6B N2B C7B C13B 179.85(13) . . . . ?
C6B N2B C8B C9B 83.74(17) . . . . ?
C6B C1B C2B C3B -1.3(2) . . . . ?
C7B N1B C1B C2B 178.13(15) . . . . ?
C7B N1B C1B C6B -0.82(15) . . . . ?
C7B N2B C6B C1B -1.39(14) . . . . ?
C7B N2B C6B C5B 179.83(15) . . . . ?
C7B N2B C8B C9B -85.21(18) . . . . ?
C7B C13B C14B C15B -178.65(12) . . . . ?
C8B N2B C6B C1B -172.64(12) . . . . ?
C8B N2B C6B C5B 8.6(2) . . . . ?
C8B N2B C7B N1B 171.33(13) . . . . ?
C8B N2B C7B C13B -9.8(2) . . . . ?
C8B C9B C10B C11B 171.72(17) . . . . ?
C8B C9B C10B C12B -64.2(2) . . . . ?
C13B N3B C17B C16B -0.2(2) . . . . ?
C13B N3B C17B C18B -179.17(12) . . . . ?
C13B C14B C15B O1B -178.96(12) . . . . ?
C13B C14B C15B C16B 0.5(2) . . . . ?
C14B C15B C16B C17B -2.46(19) . . . . ?
C15B O1B C30B C31B -172.62(11) . . . . ?
C15B C16B C17B N3B 2.5(2) . . . . ?
C15B C16B C17B C18B -178.62(12) . . . . ?
C16B C17B C18B N4B -32.16(19) . . . . ?
C16B C17B C18B N5B 148.89(13) . . . . ?
C17B N3B C13B C7B 178.57(12) . . . . ?
C17B N3B C13B C14B -1.99(19) . . . . ?
C18B N4B C19B C20B 179.85(15) . . . . ?
C18B N4B C19B C24B -0.26(15) . . . . ?
C18B N5B C24B C19B -1.18(15) . . . . ?
C18B N5B C24B C23B 178.35(16) . . . . ?
C18B N5B C25B C26B -78.66(17) . . . . ?
C19B N4B C18B N5B -0.53(16) . . . . ?
C19B N4B C18B C17B -179.59(12) . . . . ?
C19B C20B C21B C22B 0.8(2) . . . . ?
C20B C19B C24B N5B -179.18(13) . . . . ?
C20B C19B C24B C23B 1.2(2) . . . . ?
C20B C21B C22B C23B 0.1(3) . . . . ?
C21B C22B C23B C24B -0.3(2) . . . . ?
C22B C23B C24B N5B -179.86(15) . . . . ?
C22B C23B C24B C19B -0.4(2) . . . . ?
C24B N5B C18B N4B 1.12(16) . . . . ?
C24B N5B C18B C17B -179.85(13) . . . . ?
C24B N5B C25B C26B 78.71(17) . . . . ?
C24B C19B C20B C21B -1.4(2) . . . . ?
C25B N5B C18B N4B 161.54(13) . . . . ?
C25B N5B C18B C17B -19.4(2) . . . . ?
C25B N5B C24B C19B -162.84(13) . . . . ?
C25B N5B C24B C23B 16.7(2) . . . . ?
C25B C26B C27B C28B -168.28(13) . . . . ?
C25B C26B C27B C29B 68.95(17) . . . . ?
C30B O1B C15B C14B 178.23(12) . . . . ?
C30B O1B C15B C16B -1.1(2) . . . . ?
C30B C31B C32B C33B 174.58(12) . . . . ?
C31B C32B C33B C34B 64.75(17) . . . . ?
C32B C33B C34B C35B 85.75(16) . . . . ?
C32B C33B C34B C47B -92.98(17) . . . . ?
C33B C34B C35B C36B -178.51(13) . . . . ?
C33B C34B C47B C46B -4.3(2) . . . . ?
C33B C34B C47B C48B 176.84(12) . . . . ?
C34B C35B C36B C37B 0.8(2) . . . . ?
C34B C47B C48B C37B 2.4(2) . . . . ?
C34B C47B C48B C49B -178.12(13) . . . . ?
C35B C34B C47B C46B 176.97(13) . . . . ?
C35B C34B C47B C48B -1.9(2) . . . . ?
C35B C36B C37B C38B -179.43(14) . . . . ?
C35B C36B C37B C48B -0.3(2) . . . . ?
C36B C37B C38B C39B -179.34(15) . . . . ?
C36B C37B C48B C47B -1.3(2) . . . . ?
C36B C37B C48B C49B 179.21(13) . . . . ?
C37B C38B C39B C40B -0.1(2) . . . . ?
C37B C48B C49B C40B 0.3(2) . . . . ?
C37B C48B C49B C44B 179.63(13) . . . . ?
C38B C37B C48B C47B 177.84(13) . . . . ?
C38B C37B C48B C49B -1.6(2) . . . . ?
C38B C39B C40B C41B 179.35(16) . . . . ?
C38B C39B C40B C49B -1.3(2) . . . . ?
C39B C40B C41B C42B 179.95(16) . . . . ?
C39B C40B C49B C44B -178.20(14) . . . . ?
C39B C40B C49B C48B 1.1(2) . . . . ?
C40B C41B C42B C43B -1.5(3) . . . . ?
C41B C40B C49B C44B 1.2(2) . . . . ?
C41B C40B C49B C48B -179.48(14) . . . . ?
C41B C42B C43B C44B 0.6(3) . . . . ?
C42B C43B C44B C45B -176.62(16) . . . . ?
C42B C43B C44B C49B 1.1(2) . . . . ?
C43B C44B C45B C46B -178.52(16) . . . . ?
C43B C44B C49B C40B -2.0(2) . . . . ?
C43B C44B C49B C48B 178.65(14) . . . . ?
C44B C45B C46B C47B -0.5(2) . . . . ?
C45B C44B C49B C40B 175.82(14) . . . . ?
C45B C44B C49B C48B -3.5(2) . . . . ?
C45B C46B C47B C34B 178.27(14) . . . . ?
C45B C46B C47B C48B -2.8(2) . . . . ?
C46B C47B C48B C37B -176.48(13) . . . . ?
C46B C47B C48B C49B 3.0(2) . . . . ?
C47B C34B C35B C36B 0.3(2) . . . . ?
C47B C48B C49B C40B -179.13(13) . . . . ?
C47B C48B C49B C44B 0.2(2) . . . . ?
C48B C37B C38B C39B 1.5(2) . . . . ?
C49B C40B C41B C42B 0.6(3) . . . . ?
C49B C44B C45B C46B 3.7(2) . . . . ?

loop_
_exptl_oxdiff_crystal_face_indexfrac_h
_exptl_oxdiff_crystal_face_indexfrac_k
_exptl_oxdiff_crystal_face_indexfrac_l
_exptl_oxdiff_crystal_face_x
_exptl_oxdiff_crystal_face_y
_exptl_oxdiff_crystal_face_z
-0.0002 -0.9992 -0.9994 0.0051 0.0250 -0.1072
0.0002 0.9992 0.9994 -0.0051 -0.0250 0.1072
3.9993 -0.9991 -1.0012 -0.0079 0.3265 -0.0233
-0.9999 -0.0000 0.0005 0.0033 -0.0754 -0.0210
0.0002 0.9989 -0.9993 -0.1077 -0.0146 0.0173
-0.0002 -0.9987 1.9987 0.1590 0.0095 0.0276
